data_7236844
loop_
_publ_author_name
'Jiang, Meijuan'
'He, Zikai'
'Zhang, Yilin'
'Sung, Herman H. Y.'
'Lam, Jacky W. Y.'
'Peng, Qian'
'Yan, Yongli'
'Wong, Kam Sing'
'Williams, Ian D.'
'Zhao, Yongsheng'
'Tang, Ben Zhong'

_publ_section_title
;
 Development of benzylidene-methyloxazolone based AIEgens and decipherment
 of their working mechanism
;
_journal_issue 29
_journal_name_full 'Journal of Materials Chemistry C'
_journal_page_first 7191
_journal_paper_doi 10.1039/C7TC02582C
_journal_volume 5
_journal_year 2017
_chemical_formula_moiety 'C18 H15 N O3'
_chemical_formula_sum 'C18 H15 N O3'
_chemical_formula_weight 293.31
_chemical_name_common BMO-PM
_chemical_name_systematic (Z)-4-((4'-methoxy-[1,1'-biphenyl]-4-yl)methylene)-2-methyloxazol-5(4H)-one
_space_group_IT_number 14
_space_group_name_Hall '-P 2ybc'
_space_group_name_H-M_alt 'P 1 21/c 1'
_symmetry_cell_setting monoclinic
_symmetry_space_group_name_H-M 'P 1 21/c 1'
_atom_sites_solution_hydrogens geom
_atom_sites_solution_primary iterative
_atom_sites_solution_secondary difmap
_audit_creation_date 2014-08-20
_audit_creation_method
;
  Olex2 1.2-beta
  (compiled May  9 2012 12:37:22, GUI svn.r4230)
;
_audit_update_record
;
2017-05-29 deposited with the CCDC.
2017-06-22 downloaded from the CCDC.
;
_cell_angle_alpha 90.00
_cell_angle_beta 95.8807(14)
_cell_angle_gamma 90.00
_cell_formula_units_Z 4
_cell_length_a 7.26244(11)
_cell_length_b 17.2417(3)
_cell_length_c 11.68246(15)
_cell_measurement_reflns_used 4499
_cell_measurement_temperature 99.9(4)
_cell_measurement_theta_max 75.1280
_cell_measurement_theta_min 5.1010
_cell_volume 1455.14(4)
_computing_cell_refinement
;
CrysAlisPro, Agilent Technologies,
Version 1.171.36.32 (release 02-08-2013 CrysAlis171 .NET)
(compiled Aug  2 2013,16:46:58)
;
_computing_data_collection
;
CrysAlisPro, Agilent Technologies,
Version 1.171.36.32 (release 02-08-2013 CrysAlis171 .NET)
(compiled Aug  2 2013,16:46:58)
;
_computing_data_reduction
;
CrysAlisPro, Agilent Technologies,
Version 1.171.36.32 (release 02-08-2013 CrysAlis171 .NET)
(compiled Aug  2 2013,16:46:58)
;
_computing_molecular_graphics
;
O. V. Dolomanov, L. J. Bourhis, R. J. Gildea, J. A. K. Howard and H. Puschmann,
OLEX2: a complete structure solution, refinement and analysis program.
J. Appl. Cryst. (2009). 42, 339-341.
;
_computing_publication_material
;
O. V. Dolomanov, L. J. Bourhis, R. J. Gildea, J. A. K. Howard and H. Puschmann,
OLEX2: a complete structure solution, refinement and analysis program.
J. Appl. Cryst. (2009). 42, 339-341.
;
_computing_structure_refinement
;
XL, G.M. Sheldrick, Acta Cryst.
(2008). A64, 112-122
;
_computing_structure_solution 'J. Appl. Cryst. (2007) 40, 786-790'
_diffrn_ambient_temperature 99.9(4)
_diffrn_detector_area_resol_mean 10.3587
_diffrn_measured_fraction_theta_full 0.9863
_diffrn_measured_fraction_theta_max 0.9496
_diffrn_measurement_details
;
#__ type_ start__ end____ width___ exp.time_
  1 omega -114.00  -14.00   1.0000    1.0000
omega____ theta____ kappa____ phi______ frames
    -      -40.8203  -77.0000   90.0000 100

#__ type_ start__ end____ width___ exp.time_
  2 omega  -35.00   67.00   1.0000    1.0000
omega____ theta____ kappa____ phi______ frames
    -       40.8203  -37.0000  -60.0000 102

#__ type_ start__ end____ width___ exp.time_
  3 omega   37.00   98.00   1.0000    2.0000
omega____ theta____ kappa____ phi______ frames
    -      110.5703  -45.0000 -180.0000 61

#__ type_ start__ end____ width___ exp.time_
  4 omega   34.00   84.00   1.0000    2.0000
omega____ theta____ kappa____ phi______ frames
    -      110.5703  -30.0000  120.0000 50

#__ type_ start__ end____ width___ exp.time_
  5 omega   66.00  113.00   1.0000    2.0000
omega____ theta____ kappa____ phi______ frames
    -      110.5703 -111.0000  120.0000 47

#__ type_ start__ end____ width___ exp.time_
  6 omega   52.00   78.00   1.0000    2.0000
omega____ theta____ kappa____ phi______ frames
    -      110.5703  -30.0000  -90.0000 26

#__ type_ start__ end____ width___ exp.time_
  7 omega   33.00   87.00   1.0000    2.0000
omega____ theta____ kappa____ phi______ frames
    -      110.5703  -30.0000 -120.0000 54

#__ type_ start__ end____ width___ exp.time_
  8 omega   36.00   98.00   1.0000    2.0000
omega____ theta____ kappa____ phi______ frames
    -      110.5703  -45.0000   60.0000 62

#__ type_ start__ end____ width___ exp.time_
  9 omega   43.00  100.00   1.0000    2.0000
omega____ theta____ kappa____ phi______ frames
    -      110.5703  -94.0000 -150.0000 57

#__ type_ start__ end____ width___ exp.time_
 10 omega -115.00  -11.00   1.0000    1.0000
omega____ theta____ kappa____ phi______ frames
    -      -40.8203  -57.0000  -60.0000 104

#__ type_ start__ end____ width___ exp.time_
 11 omega   23.00   98.00   1.0000    1.0000
omega____ theta____ kappa____ phi______ frames
    -       40.8203 -125.0000 -180.0000 75

#__ type_ start__ end____ width___ exp.time_
 12 omega   83.00  139.00   1.0000    2.0000
omega____ theta____ kappa____ phi______ frames
    -      110.5703   45.0000 -150.0000 56
;
_diffrn_measurement_device 'kappa diffractometer'
_diffrn_measurement_device_type 'SuperNova, Dual, Cu at zero, Atlas'
_diffrn_measurement_method '\w scans'
_diffrn_orient_matrix_UB_11 -0.1254400000
_diffrn_orient_matrix_UB_12 0.0033226000
_diffrn_orient_matrix_UB_13 0.0985519000
_diffrn_orient_matrix_UB_21 0.1652817000
_diffrn_orient_matrix_UB_22 0.0277526000
_diffrn_orient_matrix_UB_23 0.0831576000
_diffrn_orient_matrix_UB_31 -0.0490231000
_diffrn_orient_matrix_UB_32 0.0848620000
_diffrn_orient_matrix_UB_33 -0.0309134000
_diffrn_radiation_monochromator mirror
_diffrn_radiation_probe x-ray
_diffrn_radiation_type CuK\a
_diffrn_radiation_wavelength 1.5418
_diffrn_reflns_av_R_equivalents 0.0100
_diffrn_reflns_av_unetI/netI 0.0119
_diffrn_reflns_limit_h_max 7
_diffrn_reflns_limit_h_min -8
_diffrn_reflns_limit_k_max 20
_diffrn_reflns_limit_k_min -14
_diffrn_reflns_limit_l_max 13
_diffrn_reflns_limit_l_min -13
_diffrn_reflns_number 5839
_diffrn_reflns_theta_full 66.50
_diffrn_reflns_theta_max 67.47
_diffrn_reflns_theta_min 4.59
_diffrn_source 'sealed X-ray tube'
_diffrn_source_current 0.80
_diffrn_source_power 0.040
_diffrn_source_target Cu
_diffrn_source_voltage 50
_exptl_absorpt_coefficient_mu 0.746
_exptl_absorpt_correction_T_max 1.00000
_exptl_absorpt_correction_T_min 0.56966
_exptl_absorpt_correction_type multi-scan
_exptl_absorpt_process_details
;
CrysAlisPro, Agilent Technologies,
Version 1.171.36.32 (release 02-08-2013 CrysAlis171 .NET)
(compiled Aug  2 2013,16:46:58)
Empirical absorption correction using spherical harmonics,
 implemented in SCALE3 ABSPACK scaling algorithm.
;
_exptl_crystal_colour yellow
_exptl_crystal_density_diffrn 1.339
_exptl_crystal_density_method 'not measured'
_exptl_crystal_description block
_exptl_crystal_F_000 616
_exptl_crystal_preparation ', Luminescent'
_exptl_crystal_recrystallization_method 'Re-crystallisation from solvent: dichloromethane/hexane'
_exptl_crystal_size_max 0.20
_exptl_crystal_size_mid 0.18
_exptl_crystal_size_min 0.15
_refine_diff_density_max 0.176
_refine_diff_density_min -0.159
_refine_diff_density_rms 0.030
_refine_ls_extinction_method none
_refine_ls_goodness_of_fit_ref 1.002
_refine_ls_hydrogen_treatment constr
_refine_ls_matrix_type full
_refine_ls_number_parameters 201
_refine_ls_number_reflns 2547
_refine_ls_number_restraints 0
_refine_ls_restrained_S_all 1.002
_refine_ls_R_factor_all 0.0296
_refine_ls_R_factor_gt 0.0280
_refine_ls_shift/su_max 0.001
_refine_ls_shift/su_mean 0.000
_refine_ls_structure_factor_coef Fsqd
_refine_ls_weighting_details 'calc w=1/[\s^2^(Fo^2^)+(0.0413P)^2^+0.3580P] where P=(Fo^2^+2Fc^2^)/3'
_refine_ls_weighting_scheme calc
_refine_ls_wR_factor_gt 0.0722
_refine_ls_wR_factor_ref 0.0733
_reflns_number_gt 2416
_reflns_number_total 2547
_reflns_threshold_expression >2sigma(I)
_cod_data_source_file c7tc02582c2.cif
_cod_data_source_block BMO_PM
_cod_depositor_comments
;
The following automatic conversions were performed:

data item '_symmetry_cell_setting' value 'Monoclinic' was changed to
'monoclinic' in accordance with the
/home/saulius/struct/COD-crude-data/automatic-downloads/DataCite-retrospective/RSC/depositions/lib/dictionaries/cif_core.dic
dictionary named 'cif_core.dic' version 2.4.2 last updated on
2011-04-26.

Automatic conversion script
Id: cif_fix_values 6909 2019-04-08 15:41:33Z antanas 
;
_cod_original_sg_symbol_H-M P2(1)/c
_cod_database_code 7236844
_reflns_odcompleteness_completeness 98.63
_reflns_odcompleteness_iscentric 1
_reflns_odcompleteness_theta 68.13

loop_
_space_group_symop_id
_space_group_symop_operation_xyz
1 'x, y, z'
2 '-x, y+1/2, -z+1/2'
3 '-x, -y, -z'
4 'x, -y-1/2, z-1/2'

loop_
_atom_site_label
_atom_site_type_symbol
_atom_site_fract_x
_atom_site_fract_y
_atom_site_fract_z
_atom_site_U_iso_or_equiv
_atom_site_adp_type
_atom_site_occupancy
_atom_site_symmetry_multiplicity
_atom_site_calc_flag
_atom_site_refinement_flags
O1 O 0.28507(9) 0.31301(4) 0.52843(6) 0.02099(17) Uani 1 1 d .
O2 O 0.17243(11) 0.32145(4) 0.34067(6) 0.03006(19) Uani 1 1 d .
O3 O 0.24803(10) 1.06748(4) 0.43637(6) 0.02378(18) Uani 1 1 d .
N1 N 0.30580(11) 0.43939(5) 0.57999(7) 0.01750(18) Uani 1 1 d .
C1 C 0.33264(12) 0.36885(5) 0.61135(8) 0.0181(2) Uani 1 1 d .
C2 C 0.22009(13) 0.35376(6) 0.42975(8) 0.0213(2) Uani 1 1 d .
C3 C 0.23136(12) 0.43587(5) 0.46423(8) 0.0172(2) Uani 1 1 d .
C4 C 0.17396(12) 0.49357(6) 0.39114(8) 0.0182(2) Uani 1 1 d .
H4 H 0.1220 0.4771 0.3172 0.022 Uiso 1 1 calc R
C5 C 0.17933(12) 0.57678(6) 0.40809(8) 0.0167(2) Uani 1 1 d .
C6 C 0.09248(12) 0.62413(5) 0.32118(8) 0.0174(2) Uani 1 1 d .
H6 H 0.0274 0.6008 0.2553 0.021 Uiso 1 1 calc R
C7 C 0.09952(12) 0.70420(5) 0.32928(8) 0.0171(2) Uani 1 1 d .
H7 H 0.0379 0.7349 0.2696 0.021 Uiso 1 1 calc R
C8 C 0.19631(12) 0.74060(6) 0.42432(8) 0.0161(2) Uani 1 1 d .
C9 C 0.28006(12) 0.69287(5) 0.51247(8) 0.0169(2) Uani 1 1 d .
H9 H 0.3441 0.7162 0.5786 0.020 Uiso 1 1 calc R
C10 C 0.27165(13) 0.61322(6) 0.50544(8) 0.0170(2) Uani 1 1 d .
H10 H 0.3286 0.5826 0.5668 0.020 Uiso 1 1 calc R
C11 C 0.40938(14) 0.33836(6) 0.72412(8) 0.0227(2) Uani 1 1 d .
H11A H 0.3214 0.3018 0.7527 0.034 Uiso 1 1 calc R
H11B H 0.4314 0.3813 0.7787 0.034 Uiso 1 1 calc R
H11C H 0.5264 0.3116 0.7160 0.034 Uiso 1 1 calc R
C12 C 0.21246(12) 0.82598(6) 0.42998(8) 0.0166(2) Uani 1 1 d .
C13 C 0.21401(13) 0.87086(6) 0.32995(8) 0.0183(2) Uani 1 1 d .
H13 H 0.2051 0.8458 0.2572 0.022 Uiso 1 1 calc R
C14 C 0.22825(13) 0.95064(6) 0.33492(8) 0.0200(2) Uani 1 1 d .
H14 H 0.2305 0.9798 0.2660 0.024 Uiso 1 1 calc R
C15 C 0.23942(12) 0.98863(6) 0.44095(8) 0.0191(2) Uani 1 1 d .
C16 C 0.24008(13) 0.94539(6) 0.54145(8) 0.0201(2) Uani 1 1 d .
H16 H 0.2496 0.9706 0.6141 0.024 Uiso 1 1 calc R
C17 C 0.22681(13) 0.86532(6) 0.53493(8) 0.0186(2) Uani 1 1 d .
H17 H 0.2275 0.8363 0.6041 0.022 Uiso 1 1 calc R
C18 C 0.26601(15) 1.10881(6) 0.54348(9) 0.0266(2) Uani 1 1 d .
H18A H 0.2725 1.1646 0.5285 0.040 Uiso 1 1 calc R
H18B H 0.3792 1.0922 0.5899 0.040 Uiso 1 1 calc R
H18C H 0.1586 1.0979 0.5853 0.040 Uiso 1 1 calc R

loop_
_atom_site_aniso_label
_atom_site_aniso_U_11
_atom_site_aniso_U_22
_atom_site_aniso_U_33
_atom_site_aniso_U_23
_atom_site_aniso_U_13
_atom_site_aniso_U_12
O1 0.0218(4) 0.0143(3) 0.0264(4) -0.0013(3) 0.0001(3) -0.0003(3)
O2 0.0364(4) 0.0214(4) 0.0302(4) -0.0090(3) -0.0075(3) 0.0010(3)
O3 0.0294(4) 0.0136(4) 0.0286(4) 0.0009(3) 0.0040(3) -0.0006(3)
N1 0.0170(4) 0.0163(4) 0.0195(4) -0.0004(3) 0.0030(3) 0.0003(3)
C1 0.0141(4) 0.0186(5) 0.0220(5) -0.0033(4) 0.0045(4) -0.0008(3)
C2 0.0179(5) 0.0208(5) 0.0245(5) -0.0024(4) -0.0001(4) -0.0002(4)
C3 0.0159(4) 0.0166(5) 0.0190(4) -0.0032(4) 0.0020(3) -0.0010(3)
C4 0.0167(4) 0.0206(5) 0.0174(4) -0.0040(4) 0.0018(3) -0.0017(4)
C5 0.0148(4) 0.0184(5) 0.0175(5) 0.0001(4) 0.0046(3) -0.0005(4)
C6 0.0153(4) 0.0213(5) 0.0156(4) -0.0022(4) 0.0021(3) -0.0024(4)
C7 0.0157(4) 0.0204(5) 0.0154(4) 0.0024(3) 0.0019(3) 0.0014(3)
C8 0.0145(4) 0.0182(5) 0.0164(5) 0.0002(3) 0.0053(3) 0.0012(3)
C9 0.0175(5) 0.0188(5) 0.0145(4) -0.0017(4) 0.0016(3) -0.0008(4)
C10 0.0175(5) 0.0186(5) 0.0149(4) 0.0019(4) 0.0019(3) 0.0006(4)
C11 0.0219(5) 0.0228(5) 0.0236(5) 0.0021(4) 0.0030(4) 0.0039(4)
C12 0.0141(4) 0.0182(5) 0.0174(5) 0.0012(4) 0.0019(3) 0.0011(3)
C13 0.0181(5) 0.0203(5) 0.0166(4) -0.0001(4) 0.0020(3) -0.0002(4)
C14 0.0195(5) 0.0214(5) 0.0191(5) 0.0053(4) 0.0021(4) 0.0002(4)
C15 0.0158(5) 0.0164(5) 0.0252(5) 0.0018(4) 0.0020(4) 0.0002(3)
C16 0.0217(5) 0.0194(5) 0.0192(5) -0.0025(4) 0.0021(4) 0.0006(4)
C17 0.0207(5) 0.0191(5) 0.0161(4) 0.0022(4) 0.0021(4) 0.0018(4)
C18 0.0287(6) 0.0178(5) 0.0329(6) -0.0041(4) 0.0009(4) 0.0002(4)

loop_
_atom_type_symbol
_atom_type_description
_atom_type_scat_dispersion_real
_atom_type_scat_dispersion_imag
_atom_type_scat_source
C C 0.0181 0.0091 'International Tables Vol C Tables 4.2.6.8 and 6.1.1.4'
H H 0.0000 0.0000 'International Tables Vol C Tables 4.2.6.8 and 6.1.1.4'
N N 0.0311 0.0180 'International Tables Vol C Tables 4.2.6.8 and 6.1.1.4'
O O 0.0492 0.0322 'International Tables Vol C Tables 4.2.6.8 and 6.1.1.4'

loop_
_geom_angle_atom_site_label_1
_geom_angle_atom_site_label_2
_geom_angle_atom_site_label_3
_geom_angle
C1 O1 C2 105.54(7)
C15 O3 C18 117.52(8)
C1 N1 C3 105.47(8)
O1 C1 C11 114.95(8)
N1 C1 O1 116.17(8)
N1 C1 C11 128.87(9)
O1 C2 C3 104.74(8)
O2 C2 O1 121.86(9)
O2 C2 C3 133.39(9)
N1 C3 C2 108.06(8)
C4 C3 N1 129.84(9)
C4 C3 C2 122.09(9)
C3 C4 C5 129.93(9)
C6 C5 C4 118.31(8)
C6 C5 C10 117.85(9)
C10 C5 C4 123.82(9)
C7 C6 C5 121.38(8)
C6 C7 C8 120.88(8)
C7 C8 C9 117.54(9)
C7 C8 C12 120.87(8)
C9 C8 C12 121.58(8)
C10 C9 C8 121.78(8)
C9 C10 C5 120.53(9)
C13 C12 C8 121.31(8)
C17 C12 C8 121.46(8)
C17 C12 C13 117.23(9)
C14 C13 C12 121.44(9)
C13 C14 C15 120.14(9)
O3 C15 C14 115.60(8)
O3 C15 C16 124.89(9)
C16 C15 C14 119.51(9)
C17 C16 C15 119.58(9)
C16 C17 C12 122.08(9)

loop_
_geom_bond_atom_site_label_1
_geom_bond_atom_site_label_2
_geom_bond_distance
O1 C1 1.3842(11)
O1 C2 1.3907(12)
O2 C2 1.1997(12)
O3 C15 1.3622(12)
O3 C18 1.4343(12)
N1 C1 1.2795(13)
N1 C3 1.4054(12)
C1 C11 1.4738(13)
C2 C3 1.4719(13)
C3 C4 1.3490(14)
C4 C5 1.4483(13)
C5 C6 1.4014(13)
C5 C10 1.4076(13)
C6 C7 1.3844(13)
C7 C8 1.4003(13)
C8 C9 1.4069(13)
C8 C12 1.4776(13)
C9 C10 1.3767(14)
C12 C13 1.4026(13)
C12 C17 1.3958(13)
C13 C14 1.3803(14)
C14 C15 1.3962(14)
C15 C16 1.3904(14)
C16 C17 1.3854(14)

loop_
_geom_torsion_atom_site_label_1
_geom_torsion_atom_site_label_2
_geom_torsion_atom_site_label_3
_geom_torsion_atom_site_label_4
_geom_torsion
O1 C2 C3 N1 1.29(9)
O1 C2 C3 C4 -177.89(8)
O2 C2 C3 N1 -177.43(11)
O2 C2 C3 C4 3.39(17)
O3 C15 C16 C17 178.65(9)
N1 C3 C4 C5 3.16(17)
C1 O1 C2 O2 177.80(9)
C1 O1 C2 C3 -1.10(9)
C1 N1 C3 C2 -0.95(10)
C1 N1 C3 C4 178.15(9)
C2 O1 C1 N1 0.59(10)
C2 O1 C1 C11 -178.88(8)
C2 C3 C4 C5 -177.85(9)
C3 N1 C1 O1 0.25(10)
C3 N1 C1 C11 179.63(9)
C3 C4 C5 C6 -173.51(9)
C3 C4 C5 C10 8.49(15)
C4 C5 C6 C7 -176.98(8)
C4 C5 C10 C9 176.13(8)
C5 C6 C7 C8 0.90(13)
C6 C5 C10 C9 -1.88(13)
C6 C7 C8 C9 -2.15(12)
C6 C7 C8 C12 176.62(8)
C7 C8 C9 C10 1.40(13)
C7 C8 C12 C13 -30.20(13)
C7 C8 C12 C17 149.80(9)
C8 C9 C10 C5 0.62(13)
C8 C12 C13 C14 179.71(8)
C8 C12 C17 C16 -179.31(8)
C9 C8 C12 C13 148.51(9)
C9 C8 C12 C17 -31.48(13)
C10 C5 C6 C7 1.14(13)
C12 C8 C9 C10 -177.35(8)
C12 C13 C14 C15 -0.73(14)
C13 C12 C17 C16 0.69(13)
C13 C14 C15 O3 -178.30(8)
C13 C14 C15 C16 1.37(14)
C14 C15 C16 C17 -0.98(14)
C15 C16 C17 C12 -0.06(14)
C17 C12 C13 C14 -0.30(13)
C18 O3 C15 C14 -177.93(8)
C18 O3 C15 C16 2.43(13)
